data_7154530
loop_
_publ_author_name
'Ishida, Hiroaki'
'Kimura, Shinya'
'Kogure, Noriyuki'
'Kitajima, Mariko'
'Takayama, Hiromitsu'

_publ_section_title
;
 The first asymmetric total synthesis of lycoposerramine-R.
;
_journal_issue 28
_journal_name_full 'Organic &amp; biomolecular chemistry'
_journal_page_first 7762
_journal_page_last 7771
_journal_paper_doi 10.1039/c5ob00827a
_journal_volume 13
_journal_year 2015
_chemical_absolute_configuration rmad
_chemical_formula_moiety 'C20 H24 Br N O2'
_chemical_formula_sum 'C20 H24 Br N O2'
_chemical_formula_weight 390.32
_chemical_name_systematic 179
_space_group_IT_number 19
_symmetry_cell_setting orthorhombic
_symmetry_Int_Tables_number 19
_symmetry_space_group_name_Hall 'P 2ac 2ab'
_symmetry_space_group_name_H-M 'P 21 21 21'
_atom_sites_solution_hydrogens geom
_atom_sites_solution_primary direct
_atom_sites_solution_secondary difmap
_audit_update_record
;
2015-03-24 deposited with the CCDC.
2015-06-09 downloaded from the CCDC.
;
_cell_angle_alpha 90.0000
_cell_angle_beta 90.0000
_cell_angle_gamma 90.0000
_cell_formula_units_Z 4
_cell_length_a 7.63463(14)
_cell_length_b 11.4385(2)
_cell_length_c 19.9190(4)
_cell_measurement_reflns_used 12553
_cell_measurement_temperature 93
_cell_measurement_theta_max 68.19
_cell_measurement_theta_min 4.44
_cell_volume 1739.50(6)
_computing_cell_refinement 'RAPID AUTO'
_computing_data_collection 'RAPID AUTO (Rigaku, ????)'
_computing_data_reduction 'RAPID AUTO'
_computing_molecular_graphics 'CrystalStructure 4.0'
_computing_publication_material 'CrystalStructure 4.0 (Rigaku, 2010)'
_computing_structure_refinement 'SHELXL97 (Sheldrick, 2008)'
_computing_structure_solution 'SIR92 (Altomare, et al., 1994)'
_diffrn_ambient_temperature 93
_diffrn_detector_area_resol_mean 10.000
_diffrn_measured_fraction_theta_full 0.999
_diffrn_measured_fraction_theta_max 0.999
_diffrn_measurement_device_type 'Rigaku R-AXIS RAPID'
_diffrn_measurement_method \w
_diffrn_radiation_type 'Cu K\a'
_diffrn_radiation_wavelength 1.54187
_diffrn_reflns_av_R_equivalents 0.1141
_diffrn_reflns_limit_h_max 9
_diffrn_reflns_limit_h_min -9
_diffrn_reflns_limit_k_max 13
_diffrn_reflns_limit_k_min -13
_diffrn_reflns_limit_l_max 23
_diffrn_reflns_limit_l_min -23
_diffrn_reflns_number 18490
_diffrn_reflns_theta_full 68.24
_diffrn_reflns_theta_max 68.24
_diffrn_standards_number 0
_exptl_absorpt_coefficient_mu 3.313
_exptl_absorpt_correction_T_max 0.905
_exptl_absorpt_correction_T_min 0.516
_exptl_absorpt_correction_type multi-scan
_exptl_absorpt_process_details 'ABSCOR (Rigaku, 1995)'
_exptl_crystal_colour colorless
_exptl_crystal_density_diffrn 1.490
_exptl_crystal_density_method 'not measured'
_exptl_crystal_description platelet
_exptl_crystal_F_000 808.00
_exptl_crystal_size_max 0.200
_exptl_crystal_size_mid 0.100
_exptl_crystal_size_min 0.030
_refine_diff_density_max 1.090
_refine_diff_density_min -0.580
_refine_ls_abs_structure_details 'Flack, H. D. (1983), Acta Cryst. A39, 876-881.  1326 Friedel Pairs'
_refine_ls_abs_structure_Flack -0.00(3)
_refine_ls_extinction_method none
_refine_ls_goodness_of_fit_ref 1.008
_refine_ls_hydrogen_treatment constr
_refine_ls_number_parameters 217
_refine_ls_number_reflns 3164
_refine_ls_number_restraints 0
_refine_ls_R_factor_gt 0.0455
_refine_ls_shift/su_max 0.001
_refine_ls_structure_factor_coef Fsqd
_refine_ls_weighting_details 'w = 1/[\s^2^(Fo^2^)+(0.0000P)^2^+0.0000P] where P=(Fo^2^+2Fc^2^)/3'
_refine_ls_weighting_scheme calc
_refine_ls_wR_factor_ref 0.0952
_reflns_number_gt 2668
_reflns_number_total 3164
_reflns_threshold_expression F^2^>2.0\s(F^2^)
_cod_data_source_file c5ob00827a2.cif
_cod_data_source_block 140927ishida4
_cod_depositor_comments 'Adding full bibliography for 7154529--7154530.cif.'
_cod_original_cell_volume 1739.51(6)
_cod_database_code 7154530

loop_
_symmetry_equiv_pos_site_id
_symmetry_equiv_pos_as_xyz
1 +X,+Y,+Z
2 1/2+X,1/2-Y,-Z
3 -X,1/2+Y,1/2-Z
4 1/2-X,-Y,1/2+Z

loop_
_atom_site_label
_atom_site_type_symbol
_atom_site_fract_x
_atom_site_fract_y
_atom_site_fract_z
_atom_site_U_iso_or_equiv
_atom_site_adp_type
_atom_site_occupancy
_atom_site_symmetry_multiplicity
_atom_site_calc_flag
_atom_site_refinement_flags
Br1 Br -0.75905(6) 0.20359(4) 0.522703(18) 0.03150(15) Uani 1.0 4 d .
O2 O -0.4157(4) 0.3774(3) 0.82193(14) 0.0325(8) Uani 1.0 4 d .
O3 O -0.2296(4) 0.1203(3) 0.84905(12) 0.0331(7) Uani 1.0 4 d .
N4 N -0.1520(5) 0.3368(3) 0.77136(16) 0.0224(9) Uani 1.0 4 d .
C5 C -0.6215(5) 0.2467(4) 0.59940(19) 0.0250(11) Uani 1.0 4 d .
C6 C -0.0808(6) 0.1330(4) 0.86848(19) 0.0232(10) Uani 1.0 4 d .
C7 C 0.0496(5) 0.2270(4) 0.84601(18) 0.0208(9) Uani 1.0 4 d .
C8 C -0.4266(5) 0.3080(5) 0.7105(2) 0.0231(10) Uani 1.0 4 d .
C9 C -0.0558(5) 0.3010(5) 0.71078(19) 0.0271(10) Uani 1.0 4 d .
C10 C 0.1127(5) 0.3059(4) 0.96400(18) 0.0261(10) Uani 1.0 4 d .
C11 C 0.0083(6) 0.0521(4) 0.91936(19) 0.0291(11) Uani 1.0 4 d .
C12 C -0.5100(5) 0.3941(4) 0.67219(19) 0.0262(10) Uani 1.0 4 d .
C13 C -0.0325(5) 0.3474(4) 0.82950(19) 0.0225(10) Uani 1.0 4 d .
C14 C 0.1934(5) 0.5058(4) 0.91821(18) 0.0295(11) Uani 1.0 4 d .
C15 C -0.4460(5) 0.1923(4) 0.69261(19) 0.0235(10) Uani 1.0 4 d .
C16 C -0.6056(5) 0.3632(4) 0.6151(2) 0.0270(10) Uani 1.0 4 d .
C17 C -0.5445(5) 0.1604(4) 0.63685(19) 0.0259(10) Uani 1.0 4 d .
C18 C 0.1950(5) 0.1030(4) 0.9276(2) 0.0281(11) Uani 1.0 4 d .
C19 C -0.3302(6) 0.3439(4) 0.7730(2) 0.0260(11) Uani 1.0 4 d .
C20 C 0.0457(6) 0.4273(4) 0.9431(2) 0.0271(10) Uani 1.0 4 d .
C21 C 0.0243(6) 0.1799(4) 0.72107(18) 0.0267(11) Uani 1.0 4 d .
C22 C 0.1442(5) 0.1785(4) 0.78285(18) 0.0267(11) Uani 1.0 4 d .
C23 C -0.1018(5) 0.4094(4) 0.89093(18) 0.0253(10) Uani 1.0 4 d .
C24 C 0.1789(5) 0.2311(4) 0.90598(18) 0.0253(11) Uani 1.0 4 d .
H9A H 0.0380 0.3583 0.7011 0.0325 Uiso 1.0 4 calc R
H9B H -0.1366 0.2992 0.6719 0.0325 Uiso 1.0 4 calc R
H10A H 0.2089 0.3160 0.9968 0.0313 Uiso 1.0 4 calc R
H10B H 0.0167 0.2636 0.9869 0.0313 Uiso 1.0 4 calc R
H11A H 0.0129 -0.0291 0.9023 0.0349 Uiso 1.0 4 calc R
H11B H -0.0552 0.0528 0.9627 0.0349 Uiso 1.0 4 calc R
H12 H -0.5014 0.4738 0.6850 0.0315 Uiso 1.0 4 calc R
H13 H 0.0670 0.3967 0.8133 0.0270 Uiso 1.0 4 calc R
H14A H 0.2505 0.4692 0.8795 0.0354 Uiso 1.0 4 calc R
H14B H 0.2793 0.5170 0.9542 0.0354 Uiso 1.0 4 calc R
H14C H 0.1453 0.5818 0.9049 0.0354 Uiso 1.0 4 calc R
H15 H -0.3910 0.1334 0.7188 0.0282 Uiso 1.0 4 calc R
H16 H -0.6586 0.4214 0.5878 0.0324 Uiso 1.0 4 calc R
H17 H -0.5581 0.0804 0.6250 0.0311 Uiso 1.0 4 calc R
H18A H 0.2344 0.0973 0.9748 0.0337 Uiso 1.0 4 calc R
H18B H 0.2795 0.0608 0.8986 0.0337 Uiso 1.0 4 calc R
H20 H -0.0071 0.4651 0.9836 0.0325 Uiso 1.0 4 calc R
H21A H 0.0927 0.1578 0.6808 0.0320 Uiso 1.0 4 calc R
H21B H -0.0703 0.1216 0.7270 0.0320 Uiso 1.0 4 calc R
H22A H 0.2495 0.2264 0.7736 0.0320 Uiso 1.0 4 calc R
H22B H 0.1830 0.0974 0.7917 0.0320 Uiso 1.0 4 calc R
H23A H -0.1973 0.3627 0.9112 0.0304 Uiso 1.0 4 calc R
H23B H -0.1505 0.4863 0.8778 0.0304 Uiso 1.0 4 calc R
H24 H 0.2954 0.2606 0.8905 0.0304 Uiso 1.0 4 calc R

loop_
_atom_site_aniso_label
_atom_site_aniso_U_11
_atom_site_aniso_U_22
_atom_site_aniso_U_33
_atom_site_aniso_U_12
_atom_site_aniso_U_13
_atom_site_aniso_U_23
Br1 0.0315(3) 0.0318(3) 0.0312(3) -0.0045(3) -0.0060(3) 0.00181(19)
O2 0.0240(15) 0.040(2) 0.0341(18) 0.0057(15) 0.0035(14) -0.0064(17)
O3 0.0258(16) 0.0308(17) 0.0426(17) -0.0053(16) -0.0031(15) 0.0037(14)
N4 0.0202(17) 0.024(3) 0.023(2) -0.0005(16) -0.0013(16) 0.0009(17)
C5 0.019(2) 0.031(3) 0.026(3) -0.0025(18) 0.0030(19) -0.003(2)
C6 0.026(3) 0.022(3) 0.022(3) 0.0029(19) 0.0006(19) -0.003(2)
C7 0.021(2) 0.023(3) 0.019(2) 0.0002(18) -0.0017(17) 0.0001(19)
C8 0.0191(19) 0.028(3) 0.022(3) 0.001(2) -0.0004(17) 0.003(3)
C9 0.026(2) 0.037(3) 0.019(3) -0.002(3) 0.0016(18) -0.004(3)
C10 0.028(2) 0.024(3) 0.027(3) -0.006(2) -0.0019(18) -0.001(2)
C11 0.037(3) 0.024(3) 0.026(3) 0.002(2) 0.002(2) 0.003(2)
C12 0.027(3) 0.022(3) 0.030(3) -0.002(2) -0.002(2) 0.001(2)
C13 0.023(2) 0.025(3) 0.020(3) -0.006(2) -0.0005(18) -0.0001(19)
C14 0.030(3) 0.029(3) 0.029(3) -0.000(2) -0.0050(19) -0.004(2)
C15 0.021(2) 0.025(3) 0.024(3) 0.002(2) 0.0014(17) 0.003(2)
C16 0.023(3) 0.026(3) 0.032(3) 0.008(2) -0.0034(19) 0.008(2)
C17 0.021(2) 0.021(3) 0.035(3) 0.0033(19) 0.004(2) -0.002(2)
C18 0.031(3) 0.026(3) 0.028(3) 0.003(2) -0.005(2) -0.001(2)
C19 0.026(3) 0.023(3) 0.030(3) -0.001(2) -0.002(2) 0.005(3)
C20 0.027(3) 0.027(3) 0.028(3) 0.001(2) -0.0016(19) -0.005(2)
C21 0.024(2) 0.035(3) 0.021(3) 0.002(2) -0.0010(19) -0.003(2)
C22 0.024(2) 0.030(3) 0.026(3) 0.0011(19) 0.0014(19) -0.001(2)
C23 0.021(2) 0.029(3) 0.027(3) -0.002(2) 0.0004(19) -0.002(2)
C24 0.022(2) 0.031(3) 0.023(3) 0.0009(19) -0.0021(18) 0.001(2)

loop_
_atom_type_symbol
_atom_type_description
_atom_type_scat_dispersion_real
_atom_type_scat_dispersion_imag
_atom_type_scat_source
C C 0.0181 0.0091
;
International Tables for Crystallography
(1992, Vol. C, Tables 4.2.6.8 and 6.1.1.4)
;
H H 0.0000 0.0000
;
International Tables for Crystallography
(1992, Vol. C, Table 6.1.1.4)
;
O O 0.0492 0.0322
;
International Tables for Crystallography
(1992, Vol. C, Tables 4.2.6.8 and 6.1.1.4)
;
N N 0.0311 0.0180
;
International Tables for Crystallography
(1992, Vol. C, Tables 4.2.6.8 and 6.1.1.4)
;
Br Br -0.6763 1.2805
;
International Tables for Crystallography
(1992, Vol. C, Tables 4.2.6.8 and 6.1.1.4)
;

loop_
_geom_angle_atom_site_label_1
_geom_angle_atom_site_label_2
_geom_angle_atom_site_label_3
_geom_angle
_geom_angle_publ_flag
C9 N4 C13 110.9(3) yes
C9 N4 C19 122.3(4) yes
C13 N4 C19 126.3(4) yes
Br1 C5 C16 118.6(3) yes
Br1 C5 C17 118.9(3) yes
C16 C5 C17 122.4(4) yes
O3 C6 C7 127.0(4) yes
O3 C6 C11 123.8(4) yes
C7 C6 C11 109.2(4) yes
C6 C7 C13 115.1(4) yes
C6 C7 C22 106.8(4) yes
C6 C7 C24 102.1(3) yes
C13 C7 C22 109.5(3) yes
C13 C7 C24 113.2(4) yes
C22 C7 C24 109.8(3) yes
C12 C8 C15 119.1(4) yes
C12 C8 C19 118.8(5) yes
C15 C8 C19 121.9(4) yes
N4 C9 C21 110.0(4) yes
C20 C10 C24 114.4(3) yes
C6 C11 C18 104.6(4) yes
C8 C12 C16 120.3(4) yes
N4 C13 C7 110.0(4) yes
N4 C13 C23 117.2(4) yes
C7 C13 C23 112.8(4) yes
C8 C15 C17 121.1(4) yes
C5 C16 C12 118.5(4) yes
C5 C17 C15 118.6(4) yes
C11 C18 C24 104.8(4) yes
O2 C19 N4 124.5(4) yes
O2 C19 C8 118.7(4) yes
N4 C19 C8 116.9(4) yes
C10 C20 C14 112.0(4) yes
C10 C20 C23 107.7(4) yes
C14 C20 C23 113.4(4) yes
C9 C21 C22 110.8(4) yes
C7 C22 C21 111.7(4) yes
C13 C23 C20 110.6(4) yes
C7 C24 C10 112.9(4) yes
C7 C24 C18 103.8(4) yes
C10 C24 C18 110.5(3) yes
N4 C9 H9A 109.652 no
N4 C9 H9B 109.659 no
C21 C9 H9A 109.656 no
C21 C9 H9B 109.651 no
H9A C9 H9B 108.166 no
C20 C10 H10A 108.667 no
C20 C10 H10B 108.665 no
C24 C10 H10A 108.665 no
C24 C10 H10B 108.659 no
H10A C10 H10B 107.601 no
C6 C11 H11A 110.833 no
C6 C11 H11B 110.838 no
C18 C11 H11A 110.832 no
C18 C11 H11B 110.839 no
H11A C11 H11B 108.881 no
C8 C12 H12 119.859 no
C16 C12 H12 119.868 no
N4 C13 H13 105.226 no
C7 C13 H13 105.217 no
C23 C13 H13 105.217 no
C20 C14 H14A 109.468 no
C20 C14 H14B 109.469 no
C20 C14 H14C 109.469 no
H14A C14 H14B 109.476 no
H14A C14 H14C 109.470 no
H14B C14 H14C 109.475 no
C8 C15 H15 119.444 no
C17 C15 H15 119.446 no
C5 C16 H16 120.749 no
C12 C16 H16 120.755 no
C5 C17 H17 120.728 no
C15 C17 H17 120.720 no
C11 C18 H18A 110.780 no
C11 C18 H18B 110.790 no
C24 C18 H18A 110.780 no
C24 C18 H18B 110.792 no
H18A C18 H18B 108.857 no
C10 C20 H20 107.833 no
C14 C20 H20 107.836 no
C23 C20 H20 107.838 no
C9 C21 H21A 109.471 no
C9 C21 H21B 109.475 no
C22 C21 H21A 109.479 no
C22 C21 H21B 109.474 no
H21A C21 H21B 108.064 no
C7 C22 H22A 109.284 no
C7 C22 H22B 109.286 no
C21 C22 H22A 109.299 no
C21 C22 H22B 109.290 no
H22A C22 H22B 107.944 no
C13 C23 H23A 109.523 no
C13 C23 H23B 109.514 no
C20 C23 H23A 109.528 no
C20 C23 H23B 109.522 no
H23A C23 H23B 108.090 no
C7 C24 H24 109.791 no
C10 C24 H24 109.807 no
C18 C24 H24 109.804 no

loop_
_geom_bond_atom_site_label_1
_geom_bond_atom_site_label_2
_geom_bond_distance
_geom_bond_publ_flag
Br1 C5 1.918(4) yes
O2 C19 1.234(5) yes
O3 C6 1.209(5) yes
N4 C9 1.471(5) yes
N4 C13 1.479(5) yes
N4 C19 1.363(6) yes
C5 C16 1.375(6) yes
C5 C17 1.370(6) yes
C6 C7 1.532(6) yes
C6 C11 1.531(6) yes
C7 C13 1.549(6) yes
C7 C22 1.553(6) yes
C7 C24 1.551(6) yes
C8 C12 1.398(7) yes
C8 C15 1.379(7) yes
C8 C19 1.504(6) yes
C9 C21 1.528(7) yes
C10 C20 1.537(6) yes
C10 C24 1.525(6) yes
C11 C18 1.549(6) yes
C12 C16 1.396(6) yes
C13 C23 1.510(6) yes
C14 C20 1.525(6) yes
C15 C17 1.390(6) yes
C18 C24 1.532(6) yes
C20 C23 1.546(6) yes
C21 C22 1.534(6) yes
C9 H9A 0.990 no
C9 H9B 0.990 no
C10 H10A 0.990 no
C10 H10B 0.990 no
C11 H11A 0.990 no
C11 H11B 0.990 no
C12 H12 0.950 no
C13 H13 1.000 no
C14 H14A 0.980 no
C14 H14B 0.980 no
C14 H14C 0.980 no
C15 H15 0.950 no
C16 H16 0.950 no
C17 H17 0.950 no
C18 H18A 0.990 no
C18 H18B 0.990 no
C20 H20 1.000 no
C21 H21A 0.990 no
C21 H21B 0.990 no
C22 H22A 0.990 no
C22 H22B 0.990 no
C23 H23A 0.990 no
C23 H23B 0.990 no
C24 H24 1.000 no

loop_
_geom_contact_atom_site_label_1
_geom_contact_atom_site_label_2
_geom_contact_distance
_geom_contact_publ_flag
_geom_contact_site_symmetry_2
O2 O3 3.311(4) no .
O2 C12 3.074(5) no .
O2 C13 2.949(5) no .
O2 C15 3.343(5) no .
O2 C23 2.787(5) no .
O3 N4 2.980(5) no .
O3 C13 3.028(5) no .
O3 C19 3.071(6) no .
O3 C21 3.274(5) no .
O3 C22 3.213(5) no .
O3 C23 3.548(5) no .
O3 C24 3.552(5) no .
N4 C6 3.078(6) no .
N4 C12 3.435(5) no .
N4 C15 3.198(5) no .
N4 C22 2.906(6) no .
C5 C8 2.757(6) no .
C6 C10 3.117(6) no .
C6 C21 3.091(6) no .
C6 C23 3.198(6) no .
C7 C9 2.936(6) no .
C7 C19 3.509(6) no .
C7 C20 2.999(6) no .
C8 C9 2.832(6) no .
C9 C15 3.248(6) no .
C10 C11 3.139(6) no .
C10 C13 2.938(6) no .
C11 C22 3.250(6) no .
C12 C17 2.777(6) no .
C13 C14 3.063(6) no .
C13 C21 2.920(6) no .
C14 C24 3.154(6) no .
C15 C16 2.773(6) no .
C18 C22 3.034(6) no .
C19 C21 3.452(6) no .
C19 C23 3.020(6) no .
C23 C24 2.974(6) no .
O2 C17 3.353(6) no 3_456
O3 C12 3.291(5) no 3_446
O3 C16 3.277(5) no 3_446
C12 O3 3.291(5) no 3_456
C14 C17 3.393(6) no 3_556
C16 O3 3.277(5) no 3_456
C17 O2 3.353(6) no 3_446
C17 C14 3.393(6) no 3_546
Br1 H16 2.9117 no .
Br1 H17 2.9137 no .
O2 H12 3.0131 no .
O2 H15 3.4705 no .
O2 H23A 2.4429 no .
O2 H23B 2.6246 no .
O3 H11A 2.7334 no .
O3 H11B 2.7373 no .
O3 H15 2.8758 no .
O3 H21B 2.7183 no .
O3 H22B 3.3614 no .
O3 H23A 3.0469 no .
N4 H12 3.5398 no .
N4 H15 3.1365 no .
N4 H21A 3.3070 no .
N4 H21B 2.6882 no .
N4 H22A 3.3153 no .
N4 H23A 2.8217 no .
N4 H23B 2.7234 no .
C5 H12 3.2408 no .
C5 H15 3.2300 no .
C6 H10B 2.8895 no .
C6 H13 3.4036 no .
C6 H18A 3.2315 no .
C6 H18B 2.9335 no .
C6 H21B 2.8224 no .
C6 H22A 3.3269 no .
C6 H22B 2.5618 no .
C6 H23A 2.9021 no .
C6 H24 3.2515 no .
C7 H9A 3.2546 no .
C7 H10A 3.3973 no .
C7 H10B 2.8484 no .
C7 H11A 3.1490 no .
C7 H11B 3.1644 no .
C7 H14A 3.2362 no .
C7 H18A 3.2827 no .
C7 H18B 2.7915 no .
C7 H21A 3.4009 no .
C7 H21B 2.8126 no .
C7 H23A 2.7655 no .
C7 H23B 3.3959 no .
C8 H9A 3.5981 no .
C8 H9B 2.3459 no .
C8 H16 3.2843 no .
C8 H17 3.2689 no .
C8 H21B 3.4713 no .
C9 H13 2.5002 no .
C9 H15 3.2014 no .
C9 H22A 2.7800 no .
C9 H22B 3.3679 no .
C10 H11B 3.1669 no .
C10 H13 3.1953 no .
C10 H14A 2.7250 no .
C10 H14B 2.7354 no .
C10 H14C 3.3773 no .
C10 H18A 2.5704 no .
C10 H18B 3.3430 no .
C10 H23A 2.6706 no .
C10 H23B 3.3535 no .
C11 H10B 2.7683 no .
C11 H22B 2.9187 no .
C11 H24 3.2900 no .
C12 H9B 3.0499 no .
C12 H15 3.2521 no .
C13 H9A 2.6162 no .
C13 H9B 3.2847 no .
C13 H10B 3.2999 no .
C13 H14A 2.7572 no .
C13 H14C 3.3596 no .
C13 H20 3.3579 no .
C13 H21B 3.3049 no .
C13 H22A 2.7908 no .
C13 H22B 3.3846 no .
C13 H24 2.9545 no .
C14 H10A 2.6793 no .
C14 H10B 3.3718 no .
C14 H13 2.6181 no .
C14 H23A 3.4056 no .
C14 H23B 2.7555 no .
C14 H24 2.9626 no .
C15 H9B 2.6917 no .
C15 H12 3.2515 no .
C15 H21B 3.0570 no .
C16 H17 3.2604 no .
C17 H9B 3.5649 no .
C17 H16 3.2598 no .
C18 H10A 2.8021 no .
C18 H10B 2.5738 no .
C18 H22A 3.4009 no .
C18 H22B 2.7095 no .
C19 H9A 3.1590 no .
C19 H9B 2.5500 no .
C19 H12 2.6434 no .
C19 H13 3.1946 no .
C19 H15 2.6796 no .
C19 H21B 3.3528 no .
C19 H23A 2.9407 no .
C19 H23B 2.9812 no .
C20 H13 2.6145 no .
C20 H24 2.8930 no .
C21 H13 3.1041 no .
C21 H15 3.2157 no .
C22 H9A 2.7447 no .
C22 H9B 3.3741 no .
C22 H11A 3.5082 no .
C22 H13 2.6351 no .
C22 H18B 2.8637 no .
C22 H24 2.6098 no .
C23 H10A 3.3492 no .
C23 H10B 2.6935 no .
C23 H14A 2.7846 no .
C23 H14B 3.4009 no .
C23 H14C 2.7430 no .
C23 H24 3.4774 no .
C24 H11A 3.2354 no .
C24 H11B 2.9378 no .
C24 H13 2.7800 no .
C24 H14A 2.8273 no .
C24 H14B 3.4935 no .
C24 H20 3.4023 no .
C24 H22A 2.6909 no .
C24 H22B 2.7430 no .
C24 H23A 3.2451 no .
H9A H13 2.2884 no .
H9A H21A 2.3654 no .
H9A H21B 2.8767 no .
H9A H22A 2.6396 no .
H9B H12 3.4375 no .
H9B H13 3.4050 no .
H9B H15 2.8717 no .
H9B H21A 2.3900 no .
H9B H21B 2.3636 no .
H10A H14A 2.9375 no .
H10A H14B 2.5083 no .
H10A H14C 3.5820 no .
H10A H18A 2.5480 no .
H10A H18B 3.5547 no .
H10A H20 2.3865 no .
H10A H23A 3.5799 no .
H10A H24 2.3074 no .
H10B H11B 2.5196 no .
H10B H14B 3.5838 no .
H10B H18A 2.5379 no .
H10B H18B 3.5347 no .
H10B H20 2.3130 no .
H10B H23A 2.4961 no .
H10B H23B 3.5839 no .
H10B H24 2.8665 no .
H11A H18A 2.6521 no .
H11A H18B 2.2813 no .
H11A H22B 2.9391 no .
H11B H18A 2.2815 no .
H11B H18B 2.8573 no .
H12 H16 2.3553 no .
H13 H14A 2.0948 no .
H13 H14B 3.5206 no .
H13 H14C 2.8577 no .
H13 H20 3.5272 no .
H13 H22A 2.5217 no .
H13 H22B 3.5628 no .
H13 H23A 2.8326 no .
H13 H23B 2.3358 no .
H13 H24 2.7975 no .
H14A H20 2.8587 no .
H14A H22A 3.4863 no .
H14A H23B 3.0683 no .
H14A H24 2.4195 no .
H14B H20 2.3400 no .
H14B H24 3.1974 no .
H14C H20 2.3655 no .
H14C H23B 2.5663 no .
H15 H17 2.3426 no .
H15 H21B 2.4574 no .
H18A H24 2.5557 no .
H18B H22A 3.1369 no .
H18B H22B 2.2932 no .
H18B H24 2.2945 no .
H20 H23A 2.3590 no .
H20 H23B 2.3885 no .
H21A H22A 2.3390 no .
H21A H22B 2.4148 no .
H21B H22A 2.8745 no .
H21B H22B 2.3407 no .
H22A H24 2.3857 no .
H22B H24 2.8454 no .
Br1 H14B 3.4789 no 4_464
Br1 H14C 3.5663 no 3_446
Br1 H14C 3.5053 no 4_464
Br1 H18A 3.5759 no 4_454
Br1 H20 3.2628 no 3_446
Br1 H21A 3.3867 no 1_455
Br1 H23B 3.2535 no 3_446
O2 H14A 2.9846 no 1_455
O2 H15 3.3776 no 3_456
O2 H17 2.5593 no 3_456
O2 H22A 3.2313 no 1_455
O2 H24 2.9178 no 1_455
O3 H9A 3.4812 no 3_546
O3 H10A 3.1902 no 2_457
O3 H12 2.7356 no 3_446
O3 H16 2.7357 no 3_446
N4 H22B 3.2432 no 3_556
C5 H9A 3.5345 no 1_455
C5 H21A 2.9020 no 1_455
C5 H23B 3.4793 no 3_446
C6 H9A 3.4498 no 3_546
C6 H10A 3.1809 no 2_457
C6 H16 3.2519 no 3_446
C8 H22A 2.9274 no 1_455
C9 H11A 2.9934 no 3_556
C9 H14C 3.4727 no 3_546
C9 H22B 3.5275 no 3_556
C10 H10A 3.4726 no 2_457
C10 H10B 3.3319 no 2_557
C10 H11B 3.3425 no 2_557
C10 H18A 3.3248 no 2_457
C10 H23A 3.4653 no 2_557
C11 H9A 3.2867 no 3_546
C11 H9B 3.5542 no 3_546
C11 H10A 3.2069 no 2_457
C11 H14B 3.1657 no 2_457
C11 H16 3.0635 no 3_446
C12 H9A 3.5228 no 1_455
C12 H15 3.5748 no 3_456
C12 H18B 2.9541 no 3_556
C12 H22A 3.3367 no 1_455
C12 H22B 3.4868 no 3_556
C13 H21A 3.5859 no 3_556
C13 H21B 3.4237 no 3_556
C14 H11B 3.1240 no 2_557
C14 H15 3.4434 no 3_556
C14 H16 3.4901 no 4_465
C14 H17 3.0363 no 3_556
C14 H21A 3.4179 no 3_556
C14 H21B 3.3171 no 3_556
C15 H12 3.5136 no 3_446
C15 H14A 3.2870 no 3_546
C15 H14C 3.2614 no 3_546
C15 H21A 3.5522 no 1_455
C15 H22A 2.8575 no 1_455
C16 H9A 3.2153 no 1_455
C16 H11A 3.3628 no 3_456
C16 H18B 3.3745 no 3_556
C16 H20 3.3855 no 4_464
C16 H21A 3.5401 no 1_455
C17 H14A 3.1504 no 3_546
C17 H14B 3.1747 no 3_546
C17 H14C 3.2839 no 3_546
C17 H21A 2.9052 no 1_455
C17 H22A 3.2359 no 1_455
C17 H23B 3.0776 no 3_446
C18 H10B 3.3559 no 2_557
C18 H12 3.5618 no 3_546
C18 H20 2.9846 no 2_557
C18 H23A 3.3389 no 2_557
C19 H17 3.4892 no 3_456
C19 H22A 3.4793 no 1_455
C19 H22B 3.3655 no 3_556
C20 H11B 3.5853 no 2_557
C20 H16 3.4707 no 4_465
C20 H18A 2.8981 no 2_457
C21 H13 3.3830 no 3_546
C21 H14C 3.0383 no 3_546
C21 H23B 3.1153 no 3_546
C23 H17 3.2665 no 3_456
C23 H18A 2.9532 no 2_457
C23 H21A 3.1807 no 3_556
C24 H10B 3.3476 no 2_557
H9A O3 3.4812 no 3_556
H9A C5 3.5345 no 1_655
H9A C6 3.4498 no 3_556
H9A C11 3.2867 no 3_556
H9A C12 3.5228 no 1_655
H9A C16 3.2153 no 1_655
H9A H11A 2.4608 no 3_556
H9A H16 3.3135 no 1_655
H9A H21B 3.3448 no 3_556
H9A H22B 3.2173 no 3_556
H9B C11 3.5542 no 3_556
H9B H11A 2.6328 no 3_556
H9B H14C 2.9207 no 3_546
H9B H18B 3.4810 no 3_556
H9B H22B 3.5049 no 3_556
H10A O3 3.1902 no 2_557
H10A C6 3.1809 no 2_557
H10A C10 3.4726 no 2_557
H10A C11 3.2069 no 2_557
H10A H10B 2.5408 no 2_557
H10A H11B 2.4791 no 2_557
H10A H16 3.5294 no 4_465
H10A H23A 2.8377 no 2_557
H10B C10 3.3319 no 2_457
H10B C18 3.3559 no 2_457
H10B C24 3.3476 no 2_457
H10B H10A 2.5408 no 2_457
H10B H18A 2.7857 no 2_457
H10B H18B 3.5373 no 2_457
H10B H23A 3.3135 no 2_557
H10B H24 2.9829 no 2_457
H11A C9 2.9934 no 3_546
H11A C16 3.3628 no 3_446
H11A H9A 2.4608 no 3_546
H11A H9B 2.6328 no 3_546
H11A H14B 3.3717 no 2_457
H11A H16 2.7710 no 3_446
H11B C10 3.3425 no 2_457
H11B C14 3.1240 no 2_457
H11B C20 3.5853 no 2_457
H11B H10A 2.4791 no 2_457
H11B H14A 3.4844 no 2_457
H11B H14B 2.2297 no 2_457
H11B H16 2.8369 no 3_446
H12 O3 2.7356 no 3_456
H12 C15 3.5136 no 3_456
H12 C18 3.5618 no 3_556
H12 H15 2.7698 no 3_456
H12 H18B 2.5770 no 3_556
H12 H22A 3.5673 no 3_556
H12 H22B 2.8500 no 3_556
H13 C21 3.3830 no 3_556
H13 H21A 3.2280 no 3_556
H13 H21B 2.6951 no 3_556
H14A O2 2.9846 no 1_655
H14A C15 3.2870 no 3_556
H14A C17 3.1504 no 3_556
H14A H11B 3.4844 no 2_557
H14A H15 2.9184 no 3_556
H14A H17 2.6722 no 3_556
H14A H21B 3.0717 no 3_556
H14B Br1 3.4789 no 4_465
H14B C11 3.1657 no 2_557
H14B C17 3.1747 no 3_556
H14B H11A 3.3717 no 2_557
H14B H11B 2.2297 no 2_557
H14B H16 2.9039 no 4_465
H14B H17 2.7467 no 3_556
H14C Br1 3.5663 no 3_456
H14C Br1 3.5053 no 4_465
H14C C9 3.4727 no 3_556
H14C C15 3.2614 no 3_556
H14C C17 3.2839 no 3_556
H14C C21 3.0383 no 3_556
H14C H9B 2.9207 no 3_556
H14C H15 3.1528 no 3_556
H14C H17 3.2068 no 3_556
H14C H21A 2.6402 no 3_556
H14C H21B 2.7269 no 3_556
H15 O2 3.3776 no 3_446
H15 C12 3.5748 no 3_446
H15 C14 3.4434 no 3_546
H15 H12 2.7698 no 3_446
H15 H14A 2.9184 no 3_546
H15 H14C 3.1528 no 3_546
H15 H22A 3.1396 no 1_455
H15 H22B 3.5844 no 1_455
H16 O3 2.7357 no 3_456
H16 C6 3.2519 no 3_456
H16 C11 3.0635 no 3_456
H16 C14 3.4901 no 4_464
H16 C20 3.4707 no 4_464
H16 H9A 3.3135 no 1_455
H16 H10A 3.5294 no 4_464
H16 H11A 2.7710 no 3_456
H16 H11B 2.8369 no 3_456
H16 H14B 2.9039 no 4_464
H16 H18B 3.3156 no 3_556
H16 H20 2.7557 no 4_464
H17 O2 2.5593 no 3_446
H17 C14 3.0363 no 3_546
H17 C19 3.4892 no 3_446
H17 C23 3.2665 no 3_446
H17 H14A 2.6722 no 3_546
H17 H14B 2.7467 no 3_546
H17 H14C 3.2068 no 3_546
H17 H21A 3.0213 no 1_455
H17 H23A 3.1949 no 3_446
H17 H23B 2.4724 no 3_446
H18A Br1 3.5759 no 4_455
H18A C10 3.3248 no 2_557
H18A C20 2.8981 no 2_557
H18A C23 2.9532 no 2_557
H18A H10B 2.7857 no 2_557
H18A H20 2.2560 no 2_557
H18A H23A 2.3748 no 2_557
H18A H23B 3.2107 no 2_557
H18B C12 2.9541 no 3_546
H18B C16 3.3745 no 3_546
H18B H9B 3.4810 no 3_546
H18B H10B 3.5373 no 2_557
H18B H12 2.5770 no 3_546
H18B H16 3.3156 no 3_546
H18B H20 2.8710 no 2_557
H20 Br1 3.2628 no 3_456
H20 C16 3.3855 no 4_465
H20 C18 2.9846 no 2_457
H20 H16 2.7557 no 4_465
H20 H18A 2.2560 no 2_457
H20 H18B 2.8710 no 2_457
H21A Br1 3.3867 no 1_655
H21A C5 2.9020 no 1_655
H21A C13 3.5859 no 3_546
H21A C14 3.4179 no 3_546
H21A C15 3.5522 no 1_655
H21A C16 3.5401 no 1_655
H21A C17 2.9052 no 1_655
H21A C23 3.1807 no 3_546
H21A H13 3.2280 no 3_546
H21A H14C 2.6402 no 3_546
H21A H17 3.0213 no 1_655
H21A H23B 2.3245 no 3_546
H21B C13 3.4237 no 3_546
H21B C14 3.3171 no 3_546
H21B H9A 3.3448 no 3_546
H21B H13 2.6951 no 3_546
H21B H14A 3.0717 no 3_546
H21B H14C 2.7269 no 3_546
H21B H23B 3.0972 no 3_546
H22A O2 3.2313 no 1_655
H22A C8 2.9274 no 1_655
H22A C12 3.3367 no 1_655
H22A C15 2.8575 no 1_655
H22A C17 3.2359 no 1_655
H22A C19 3.4793 no 1_655
H22A H12 3.5673 no 3_546
H22A H15 3.1396 no 1_655
H22B N4 3.2432 no 3_546
H22B C9 3.5275 no 3_546
H22B C12 3.4868 no 3_546
H22B C19 3.3655 no 3_546
H22B H9A 3.2173 no 3_546
H22B H9B 3.5049 no 3_546
H22B H12 2.8500 no 3_546
H22B H15 3.5844 no 1_655
H23A C10 3.4653 no 2_457
H23A C18 3.3389 no 2_457
H23A H10A 2.8377 no 2_457
H23A H10B 3.3135 no 2_457
H23A H17 3.1949 no 3_456
H23A H18A 2.3748 no 2_457
H23B Br1 3.2535 no 3_456
H23B C5 3.4793 no 3_456
H23B C17 3.0776 no 3_456
H23B C21 3.1153 no 3_556
H23B H17 2.4724 no 3_456
H23B H18A 3.2107 no 2_457
H23B H21A 2.3245 no 3_556
H23B H21B 3.0972 no 3_556
H24 O2 2.9178 no 1_655
H24 H10B 2.9829 no 2_557

loop_
_geom_torsion_atom_site_label_1
_geom_torsion_atom_site_label_2
_geom_torsion_atom_site_label_3
_geom_torsion_atom_site_label_4
_geom_torsion
_geom_torsion_publ_flag
C9 N4 C13 C7 -63.0(4) no
C9 N4 C13 C23 166.3(4) no
C13 N4 C9 C21 62.9(4) no
C9 N4 C19 O2 -177.4(4) no
C9 N4 C19 C8 2.7(6) no
C19 N4 C9 C21 -109.7(4) no
C13 N4 C19 O2 11.2(7) no
C13 N4 C19 C8 -168.7(4) no
C19 N4 C13 C7 109.2(4) no
C19 N4 C13 C23 -21.4(6) no
Br1 C5 C16 C12 178.0(3) no
Br1 C5 C17 C15 -179.6(3) no
C16 C5 C17 C15 -0.3(6) no
C17 C5 C16 C12 -1.2(6) no
O3 C6 C7 C13 34.6(6) no
O3 C6 C7 C22 -87.1(5) no
O3 C6 C7 C24 157.7(4) no
O3 C6 C11 C18 179.6(4) no
C7 C6 C11 C18 1.2(4) no
C11 C6 C7 C13 -147.1(3) no
C11 C6 C7 C22 91.2(4) no
C11 C6 C7 C24 -24.0(4) no
C6 C7 C13 N4 -63.9(4) no
C6 C7 C13 C23 69.1(4) no
C6 C7 C22 C21 73.5(4) no
C6 C7 C24 C10 -82.1(4) no
C6 C7 C24 C18 37.7(4) no
C13 C7 C22 C21 -51.6(4) no
C22 C7 C13 N4 56.3(4) no
C22 C7 C13 C23 -170.7(3) no
C13 C7 C24 C10 42.2(4) no
C13 C7 C24 C18 162.0(3) no
C24 C7 C13 N4 179.2(3) no
C24 C7 C13 C23 -47.9(4) no
C22 C7 C24 C10 164.9(3) no
C22 C7 C24 C18 -75.3(4) no
C24 C7 C22 C21 -176.5(3) no
C12 C8 C15 C17 0.9(6) no
C15 C8 C12 C16 -2.5(6) no
C12 C8 C19 O2 70.2(6) no
C12 C8 C19 N4 -109.8(4) no
C19 C8 C12 C16 -177.8(3) no
C15 C8 C19 O2 -104.9(5) no
C15 C8 C19 N4 75.0(5) no
C19 C8 C15 C17 176.1(3) no
N4 C9 C21 C22 -56.9(4) no
C20 C10 C24 C7 -48.7(5) no
C20 C10 C24 C18 -164.5(3) no
C24 C10 C20 C14 -68.1(4) no
C24 C10 C20 C23 57.3(4) no
C6 C11 C18 C24 22.7(4) no
C8 C12 C16 C5 2.6(6) no
N4 C13 C23 C20 -172.6(3) no
C7 C13 C23 C20 58.1(4) no
C8 C15 C17 C5 0.5(6) no
C11 C18 C24 C7 -38.0(4) no
C11 C18 C24 C10 83.4(4) no
C10 C20 C23 C13 -61.2(4) no
C14 C20 C23 C13 63.3(5) no
C9 C21 C22 C7 52.2(4) no
